data_7007009
loop_
_publ_author_name
'Scolaro, Luigi Mons\`u'
'Plutino, Maria Rosaria'
'Romeo, Andrea'
'Romeo, Raffaello'
'Ricciardi, Giampaolo'
'Belviso, Sandra'
'Albinati, Alberto'

_publ_section_title
;
 Platinum(II) complexes bearing 1,1'-bis(diphenylphosphino)ferrocene as
 building blocks for functionalized redox active porphyrins.
;
_journal_issue 21
_journal_name_full 'Dalton transactions (Cambridge, England : 2003)'
_journal_page_first 2551
_journal_page_last 2559
_journal_paper_doi 10.1039/b516391a
_journal_year 2006
_chemical_formula_sum 'C35 H31 Cl Fe O0.5 P2 Pt'
_chemical_formula_weight 807.93
_chemical_name_common (PtMeCl(1,1'-bis(diphenylphosphino)ferrocene)).(0.5H2O)
_space_group_IT_number 2
_symmetry_cell_setting triclinic
_symmetry_space_group_name_Hall '-P 1'
_symmetry_space_group_name_H-M 'P -1'
_atom_sites_solution_hydrogens geom
_atom_sites_solution_primary Patterson
_atom_sites_solution_secondary difmap
_audit_creation_method SHELXL-97
_cell_angle_alpha 104.17(3)
_cell_angle_beta 90.62(2)
_cell_angle_gamma 116.28(3)
_cell_formula_units_Z 2
_cell_length_a 10.490(3)
_cell_length_b 10.588(2)
_cell_length_c 16.691(4)
_cell_measurement_reflns_used 25
_cell_measurement_temperature 293(2)
_cell_measurement_theta_max 12.5
_cell_measurement_theta_min 5.0
_cell_volume 1596.4(9)
_computing_cell_refinement 'MolEN (Enraf-Nonius, 1990)'
_computing_data_collection 'Enraf-Nonius, 1985'
_computing_data_reduction 'MolEN (Enraf-Nonius, 1990)'
_computing_molecular_graphics 'ORTEP for Windows v1.074 (L.J. Farrugia 2001)'
_computing_publication_material 'WinGX v1.64.05(L.J. Farrugia,J. Appl. Cryst.,1999,32, 837)'
_computing_structure_refinement 'SHELXL-97 (Sheldrick, 1997)'
_computing_structure_solution 'SHELXS-97 (Sheldrick, 1990)'
_diffrn_ambient_temperature 293(2)
_diffrn_measured_fraction_theta_full 0.994
_diffrn_measured_fraction_theta_max 0.994
_diffrn_measurement_device_type 'Nonius CAD4'
_diffrn_measurement_method 'omega/2theta scans'
_diffrn_radiation_monochromator graphite
_diffrn_radiation_source 'fine-focus sealed tube'
_diffrn_radiation_type MoK\a
_diffrn_radiation_wavelength 0.71073
_diffrn_reflns_av_R_equivalents 0.0000
_diffrn_reflns_av_sigmaI/netI 0.0192
_diffrn_reflns_limit_h_max 12
_diffrn_reflns_limit_h_min 0
_diffrn_reflns_limit_k_max 11
_diffrn_reflns_limit_k_min -13
_diffrn_reflns_limit_l_max 20
_diffrn_reflns_limit_l_min -20
_diffrn_reflns_number 6208
_diffrn_reflns_theta_full 25.97
_diffrn_reflns_theta_max 25.97
_diffrn_reflns_theta_min 2.54
_diffrn_standards_interval_time 180
_diffrn_standards_number 3
_exptl_absorpt_coefficient_mu 5.039
_exptl_absorpt_correction_T_max 0.9958
_exptl_absorpt_correction_T_min 0.7465
_exptl_absorpt_correction_type 'empirical, Psi scans'
_exptl_absorpt_process_details 'MOLEN (Enraf-Nonius, 1990)'
_exptl_crystal_colour 'deep orange-red'
_exptl_crystal_density_diffrn 1.681
_exptl_crystal_density_method 'not measured'
_exptl_crystal_description prism
_exptl_crystal_F_000 792
_exptl_crystal_size_max 0.30
_exptl_crystal_size_mid 0.25
_exptl_crystal_size_min 0.20
_refine_diff_density_max 1.461
_refine_diff_density_min -1.459
_refine_diff_density_rms 0.185
_refine_ls_extinction_coef none
_refine_ls_extinction_method none
_refine_ls_goodness_of_fit_ref 1.134
_refine_ls_hydrogen_treatment 'riding model'
_refine_ls_matrix_type full
_refine_ls_number_parameters 365
_refine_ls_number_reflns 6208
_refine_ls_number_restraints 0
_refine_ls_restrained_S_all 1.134
_refine_ls_R_factor_all 0.0475
_refine_ls_R_factor_gt 0.0388
_refine_ls_shift/su_max 0.104
_refine_ls_shift/su_mean 0.032
_refine_ls_structure_factor_coef Fsqd
_refine_ls_weighting_details 'calc w=1/[\s^2^(Fo^2^)+(0.0637P)^2^+7.9867P] where P=(Fo^2^+2Fc^2^)/3'
_refine_ls_weighting_scheme calc
_refine_ls_wR_factor_gt 0.1088
_refine_ls_wR_factor_ref 0.1179
_reflns_number_gt 5568
_reflns_number_total 6208
_reflns_threshold_expression >2sigma(I)
_cod_data_source_file b516391a.txt
_cod_data_source_block rom5
_cod_depositor_comments
;
The following automatic conversions were performed:
'_symmetry_cell_setting' value 'Triclinic' changed to 'triclinic'
according to '/home/saulius/struct/CIF-dictionaries/cif_core.dic'
dictionary named 'cif_core.dic' version 2.4.1 from 2010-06-29.

Automatic conversion script
Id: cif_fix_enum 1527 2010-12-29 10:47:43Z saulius 
;
_cod_original_cell_volume 1596.5(7)
_cod_original_sg_symbol_H-M P-1
_cod_original_formula_sum 'C35 H31 Cl Fe O0.50 P2 Pt'
_cod_database_code 7007009
_compound_number ' 1 '

loop_
_symmetry_equiv_pos_as_xyz
'x, y, z'
'-x, -y, -z'

loop_
_atom_site_label
_atom_site_type_symbol
_atom_site_fract_x
_atom_site_fract_y
_atom_site_fract_z
_atom_site_U_iso_or_equiv
_atom_site_adp_type
_atom_site_occupancy
_atom_site_symmetry_multiplicity
_atom_site_calc_flag
_atom_site_refinement_flags
_atom_site_disorder_assembly
_atom_site_disorder_group
Pt Pt 1.03945(2) 0.52568(2) 0.256022(15) 0.03110(10) Uani 1 1 d . . .
Fe Fe 1.11585(10) 0.15482(11) 0.17038(7) 0.0377(2) Uani 1 1 d . . .
P1 P 0.87810(17) 0.29327(18) 0.19610(11) 0.0315(3) Uani 1 1 d . . .
P2 P 1.22648(17) 0.49036(18) 0.30416(11) 0.0321(3) Uani 1 1 d . . .
Cl1 Cl 1.1692(2) 0.7787(2) 0.31449(18) 0.0633(6) Uani 1 1 d . . .
OW1 O 1.4040(17) 0.4052(17) -0.0626(10) 0.077(4) Uiso 0.50 1 d P . .
C1 C 0.8781(6) 0.5819(6) 0.2156(4) 0.0246(11) Uani 1 1 d . . .
H1A H 0.9019 0.6148 0.1666 0.037 Uiso 1 1 calc R . .
H1B H 0.8754 0.6586 0.2593 0.037 Uiso 1 1 calc R . .
H1C H 0.7858 0.4971 0.2032 0.037 Uiso 1 1 calc R . .
C11 C 0.9193(7) 0.1408(7) 0.1786(4) 0.0360(14) Uani 1 1 d . . .
C12 C 0.9189(8) 0.0466(8) 0.1011(5) 0.0441(16) Uani 1 1 d . . .
H12 H 0.8960 0.0526 0.0486 0.057 Uiso 1 1 calc R . .
C13 C 0.9588(9) -0.0571(8) 0.1165(6) 0.054(2) Uani 1 1 d . . .
H13 H 0.9678 -0.1297 0.0762 0.070 Uiso 1 1 calc R . .
C14 C 0.9828(9) -0.0316(8) 0.2043(6) 0.0507(19) Uani 1 1 d . . .
H14 H 1.0097 -0.0847 0.2315 0.066 Uiso 1 1 calc R . .
C15 C 0.9584(8) 0.0898(8) 0.2429(5) 0.0423(16) Uani 1 1 d . . .
H15 H 0.9664 0.1297 0.3000 0.055 Uiso 1 1 calc R . .
C21 C 1.2628(7) 0.3595(8) 0.2294(4) 0.0364(14) Uani 1 1 d . . .
C22 C 1.2483(8) 0.3418(8) 0.1423(5) 0.0445(17) Uani 1 1 d . . .
H22 H 1.2213 0.3958 0.1159 0.058 Uiso 1 1 calc R . .
C23 C 1.2822(9) 0.2266(10) 0.1019(6) 0.056(2) Uani 1 1 d . . .
H23 H 1.2793 0.1915 0.0447 0.073 Uiso 1 1 calc R . .
C24 C 1.3204(9) 0.1762(10) 0.1638(7) 0.065(3) Uani 1 1 d . . .
H24 H 1.3488 0.1028 0.1549 0.084 Uiso 1 1 calc R . .
C25 C 1.3083(8) 0.2558(9) 0.2421(6) 0.0488(18) Uani 1 1 d . . .
H25 H 1.3268 0.2430 0.2934 0.063 Uiso 1 1 calc R . .
C111 C 0.7261(7) 0.2286(7) 0.2531(4) 0.0332(13) Uani 1 1 d . . .
C112 C 0.6278(7) 0.0783(8) 0.2325(5) 0.0394(15) Uani 1 1 d . . .
H112 H 0.6379 0.0122 0.1880 0.051 Uiso 1 1 calc R . .
C113 C 0.5169(8) 0.0300(9) 0.2784(5) 0.0470(17) Uani 1 1 d . . .
H113 H 0.4517 -0.0691 0.2643 0.061 Uiso 1 1 calc R . .
C114 C 0.5010(8) 0.1250(10) 0.3442(5) 0.0490(18) Uani 1 1 d . . .
H114 H 0.4249 0.0904 0.3743 0.064 Uiso 1 1 calc R . .
C115 C 0.5973(9) 0.2721(10) 0.3663(5) 0.0488(18) Uani 1 1 d . . .
H115 H 0.5869 0.3364 0.4117 0.063 Uiso 1 1 calc R . .
C116 C 0.7092(7) 0.3236(8) 0.3208(5) 0.0403(15) Uani 1 1 d . . .
H116 H 0.7739 0.4230 0.3357 0.052 Uiso 1 1 calc R . .
C121 C 0.8045(8) 0.2688(8) 0.0903(5) 0.0406(15) Uani 1 1 d . . .
C122 C 0.8989(11) 0.3207(12) 0.0349(6) 0.061(2) Uani 1 1 d . . .
H122 H 0.9973 0.3687 0.0524 0.080 Uiso 1 1 calc R . .
C123 C 0.8485(14) 0.3017(13) -0.0453(6) 0.072(3) Uani 1 1 d . . .
H123 H 0.9133 0.3347 -0.0821 0.094 Uiso 1 1 calc R . .
C124 C 0.7044(15) 0.2350(13) -0.0722(6) 0.085(4) Uani 1 1 d . . .
H124 H 0.6707 0.2224 -0.1268 0.111 Uiso 1 1 calc R . .
C125 C 0.6100(14) 0.1868(16) -0.0167(8) 0.099(5) Uani 1 1 d . . .
H125 H 0.5116 0.1434 -0.0334 0.129 Uiso 1 1 calc R . .
C126 C 0.6600(10) 0.2025(13) 0.0622(6) 0.071(3) Uani 1 1 d . . .
H126 H 0.5947 0.1673 0.0983 0.093 Uiso 1 1 calc R . .
C211 C 1.1957(7) 0.4237(7) 0.3961(4) 0.0351(14) Uani 1 1 d . . .
C212 C 1.2979(9) 0.4042(9) 0.4376(6) 0.0502(18) Uani 1 1 d . . .
H212 H 1.3881 0.4329 0.4203 0.065 Uiso 1 1 calc R . .
C213 C 1.2705(10) 0.3446(10) 0.5026(6) 0.058(2) Uani 1 1 d . . .
H213 H 1.3410 0.3316 0.5285 0.075 Uiso 1 1 calc R . .
C214 C 1.1366(12) 0.3027(10) 0.5308(6) 0.063(2) Uani 1 1 d . . .
H214 H 1.1165 0.2609 0.5750 0.082 Uiso 1 1 calc R . .
C215 C 1.0334(10) 0.3254(10) 0.4908(5) 0.055(2) Uani 1 1 d . . .
H215 H 0.9443 0.3002 0.5092 0.071 Uiso 1 1 calc R . .
C216 C 1.0629(8) 0.3840(9) 0.4252(5) 0.0433(16) Uani 1 1 d . . .
H216 H 0.9932 0.3979 0.3992 0.056 Uiso 1 1 calc R . .
C221 C 1.4054(7) 0.6467(8) 0.3370(5) 0.0383(15) Uani 1 1 d . . .
C222 C 1.4371(8) 0.7562(8) 0.4100(5) 0.0449(17) Uani 1 1 d . . .
H222 H 1.3663 0.7503 0.4440 0.058 Uiso 1 1 calc R . .
C223 C 1.5720(9) 0.8743(9) 0.4334(6) 0.053(2) Uani 1 1 d . . .
H223 H 1.5912 0.9464 0.4832 0.070 Uiso 1 1 calc R . .
C224 C 1.6778(9) 0.8869(9) 0.3842(6) 0.054(2) Uani 1 1 d . . .
H224 H 1.7683 0.9672 0.4003 0.070 Uiso 1 1 calc R . .
C225 C 1.6498(9) 0.7815(10) 0.3117(6) 0.058(2) Uani 1 1 d . . .
H225 H 1.7224 0.7892 0.2788 0.075 Uiso 1 1 calc R . .
C226 C 1.5131(8) 0.6606(9) 0.2855(6) 0.0507(19) Uani 1 1 d . . .
H226 H 1.4941 0.5907 0.2347 0.066 Uiso 1 1 calc R . .

loop_
_atom_site_aniso_label
_atom_site_aniso_U_11
_atom_site_aniso_U_22
_atom_site_aniso_U_33
_atom_site_aniso_U_23
_atom_site_aniso_U_13
_atom_site_aniso_U_12
Pt 0.03037(15) 0.02829(14) 0.03911(15) 0.01277(10) 0.01143(10) 0.01546(10)
Fe 0.0344(5) 0.0332(5) 0.0475(6) 0.0077(4) 0.0134(4) 0.0189(4)
P1 0.0277(8) 0.0303(8) 0.0377(8) 0.0107(7) 0.0090(6) 0.0136(6)
P2 0.0285(8) 0.0323(8) 0.0385(9) 0.0114(7) 0.0097(6) 0.0156(7)
Cl1 0.0483(11) 0.0370(10) 0.0990(17) 0.0174(10) 0.0055(11) 0.0157(8)
C1 0.017(2) 0.026(3) 0.037(3) 0.007(2) 0.002(2) 0.017(2)
C11 0.033(3) 0.029(3) 0.044(4) 0.011(3) 0.011(3) 0.012(3)
C12 0.039(4) 0.035(4) 0.050(4) 0.003(3) 0.009(3) 0.015(3)
C13 0.053(5) 0.032(4) 0.070(6) 0.006(4) 0.016(4) 0.019(3)
C14 0.049(4) 0.038(4) 0.076(6) 0.022(4) 0.017(4) 0.025(3)
C15 0.042(4) 0.037(4) 0.055(4) 0.019(3) 0.020(3) 0.021(3)
C21 0.031(3) 0.039(4) 0.039(3) 0.008(3) 0.008(3) 0.017(3)
C22 0.034(3) 0.041(4) 0.052(4) 0.011(3) 0.019(3) 0.012(3)
C23 0.042(4) 0.054(5) 0.060(5) 0.002(4) 0.024(4) 0.018(4)
C24 0.042(4) 0.053(5) 0.099(7) 0.001(5) 0.020(5) 0.031(4)
C25 0.041(4) 0.048(4) 0.061(5) 0.004(4) 0.007(3) 0.029(3)
C111 0.027(3) 0.036(3) 0.042(3) 0.017(3) 0.009(3) 0.016(3)
C112 0.036(3) 0.036(3) 0.040(4) 0.011(3) 0.005(3) 0.011(3)
C113 0.036(4) 0.045(4) 0.057(4) 0.025(4) 0.010(3) 0.011(3)
C114 0.037(4) 0.069(5) 0.052(4) 0.034(4) 0.018(3) 0.025(4)
C115 0.048(4) 0.062(5) 0.048(4) 0.017(4) 0.019(3) 0.033(4)
C116 0.033(3) 0.040(4) 0.048(4) 0.012(3) 0.010(3) 0.017(3)
C121 0.046(4) 0.034(3) 0.042(4) 0.011(3) 0.010(3) 0.019(3)
C122 0.060(5) 0.080(6) 0.051(5) 0.027(4) 0.020(4) 0.033(5)
C123 0.103(8) 0.090(7) 0.052(5) 0.041(5) 0.036(6) 0.057(7)
C124 0.117(10) 0.075(7) 0.041(5) 0.017(5) -0.011(6) 0.025(7)
C125 0.073(7) 0.115(10) 0.076(8) 0.042(7) -0.020(6) 0.007(7)
C126 0.045(5) 0.088(7) 0.064(6) 0.037(5) -0.003(4) 0.008(5)
C211 0.036(3) 0.033(3) 0.038(3) 0.009(3) 0.007(3) 0.017(3)
C212 0.043(4) 0.046(4) 0.063(5) 0.015(4) 0.002(4) 0.021(3)
C213 0.065(5) 0.056(5) 0.062(5) 0.025(4) 0.001(4) 0.033(4)
C214 0.087(7) 0.057(5) 0.052(5) 0.026(4) 0.017(5) 0.033(5)
C215 0.062(5) 0.059(5) 0.051(5) 0.023(4) 0.025(4) 0.030(4)
C216 0.043(4) 0.049(4) 0.045(4) 0.017(3) 0.014(3) 0.026(3)
C221 0.027(3) 0.036(3) 0.055(4) 0.016(3) 0.011(3) 0.016(3)
C222 0.039(4) 0.043(4) 0.049(4) 0.012(3) 0.008(3) 0.016(3)
C223 0.051(5) 0.038(4) 0.065(5) 0.013(4) -0.007(4) 0.015(3)
C224 0.038(4) 0.041(4) 0.072(6) 0.019(4) -0.002(4) 0.008(3)
C225 0.036(4) 0.055(5) 0.083(6) 0.030(5) 0.022(4) 0.015(4)
C226 0.036(4) 0.041(4) 0.071(5) 0.015(4) 0.016(4) 0.015(3)

loop_
_atom_type_symbol
_atom_type_description
_atom_type_scat_dispersion_real
_atom_type_scat_dispersion_imag
_atom_type_scat_source
C C 0.0033 0.0016 'International Tables Vol C Tables 4.2.6.8 and 6.1.1.4'
H H 0.0000 0.0000 'International Tables Vol C Tables 4.2.6.8 and 6.1.1.4'
P P 0.1023 0.0942 'International Tables Vol C Tables 4.2.6.8 and 6.1.1.4'
Cl Cl 0.1484 0.1585 'International Tables Vol C Tables 4.2.6.8 and 6.1.1.4'
Fe Fe 0.3463 0.8444 'International Tables Vol C Tables 4.2.6.8 and 6.1.1.4'
Pt Pt -1.7033 8.3905 'International Tables Vol C Tables 4.2.6.8 and 6.1.1.4'
O O 0.0106 0.0060 'International Tables Vol C Tables 4.2.6.8 and 6.1.1.4'

loop_
_geom_angle_atom_site_label_1
_geom_angle_atom_site_label_2
_geom_angle_atom_site_label_3
_geom_angle
_geom_angle_site_symmetry_1
_geom_angle_site_symmetry_3
_geom_angle_publ_flag
C1 Pt P1 85.46(16) . . ?
C1 Pt P2 174.35(15) . . ?
P1 Pt P2 100.19(7) . . ?
C1 Pt Cl1 83.10(16) . . ?
P1 Pt Cl1 168.35(7) . . ?
P2 Pt Cl1 91.26(8) . . ?
C21 Fe C25 41.8(3) . . ?
C21 Fe C11 108.9(3) . . ?
C25 Fe C11 138.2(3) . . ?
C21 Fe C15 108.2(3) . . ?
C25 Fe C15 109.2(4) . . ?
C11 Fe C15 41.9(3) . . ?
C21 Fe C22 41.2(3) . . ?
C25 Fe C22 68.9(4) . . ?
C11 Fe C22 110.4(3) . . ?
C15 Fe C22 137.9(3) . . ?
C21 Fe C12 140.0(3) . . ?
C25 Fe C12 177.5(4) . . ?
C11 Fe C12 41.3(3) . . ?
C15 Fe C12 68.9(3) . . ?
C22 Fe C12 113.6(3) . . ?
C21 Fe C24 69.3(3) . . ?
C25 Fe C24 40.5(4) . . ?
C11 Fe C24 178.2(3) . . ?
C15 Fe C24 138.4(4) . . ?
C22 Fe C24 68.2(4) . . ?
C12 Fe C24 140.1(4) . . ?
C21 Fe C23 69.5(3) . . ?
C25 Fe C23 68.2(4) . . ?
C11 Fe C23 139.8(4) . . ?
C15 Fe C23 177.3(4) . . ?
C22 Fe C23 41.2(3) . . ?
C12 Fe C23 113.8(4) . . ?
C24 Fe C23 39.8(4) . . ?
C21 Fe C13 176.3(3) . . ?
C25 Fe C13 137.8(4) . . ?
C11 Fe C13 69.2(3) . . ?
C15 Fe C13 68.2(3) . . ?
C22 Fe C13 142.2(4) . . ?
C12 Fe C13 40.3(3) . . ?
C24 Fe C13 112.7(3) . . ?
C23 Fe C13 114.0(3) . . ?
C21 Fe C14 136.4(3) . . ?
C25 Fe C14 109.4(4) . . ?
C11 Fe C14 69.5(3) . . ?
C15 Fe C14 40.6(3) . . ?
C22 Fe C14 177.6(3) . . ?
C12 Fe C14 68.0(3) . . ?
C24 Fe C14 111.8(4) . . ?
C23 Fe C14 140.3(3) . . ?
C13 Fe C14 40.2(4) . . ?
C11 P1 C111 99.7(3) . . ?
C11 P1 C121 100.7(3) . . ?
C111 P1 C121 106.6(3) . . ?
C11 P1 Pt 123.4(2) . . ?
C111 P1 Pt 113.0(2) . . ?
C121 P1 Pt 111.6(2) . . ?
C21 P2 C211 104.9(3) . . ?
C21 P2 C221 101.8(3) . . ?
C211 P2 C221 101.6(3) . . ?
C21 P2 Pt 114.1(2) . . ?
C211 P2 Pt 113.4(2) . . ?
C221 P2 Pt 119.2(2) . . ?
C12 C11 C15 106.2(6) . . ?
C12 C11 P1 128.3(6) . . ?
C15 C11 P1 125.5(5) . . ?
C12 C11 Fe 70.1(4) . . ?
C15 C11 Fe 69.7(4) . . ?
P1 C11 Fe 125.3(3) . . ?
C13 C12 C11 109.3(7) . . ?
C13 C12 Fe 71.2(5) . . ?
C11 C12 Fe 68.6(4) . . ?
C12 C13 C14 108.3(7) . . ?
C12 C13 Fe 68.5(4) . . ?
C14 C13 Fe 70.1(5) . . ?
C15 C14 C13 107.6(7) . . ?
C15 C14 Fe 68.1(4) . . ?
C13 C14 Fe 69.7(5) . . ?
C14 C15 C11 108.6(7) . . ?
C14 C15 Fe 71.3(4) . . ?
C11 C15 Fe 68.4(4) . . ?
C22 C21 C25 106.7(6) . . ?
C22 C21 P2 123.3(6) . . ?
C25 C21 P2 129.9(6) . . ?
C22 C21 Fe 70.3(4) . . ?
C25 C21 Fe 69.6(4) . . ?
P2 C21 Fe 124.6(4) . . ?
C21 C22 C23 108.4(8) . . ?
C21 C22 Fe 68.5(4) . . ?
C23 C22 Fe 70.5(5) . . ?
C24 C23 C22 107.8(8) . . ?
C24 C23 Fe 70.4(5) . . ?
C22 C23 Fe 68.3(4) . . ?
C25 C24 C23 108.4(8) . . ?
C25 C24 Fe 68.0(4) . . ?
C23 C24 Fe 69.8(5) . . ?
C24 C25 C21 108.6(8) . . ?
C24 C25 Fe 71.5(5) . . ?
C21 C25 Fe 68.6(4) . . ?
C116 C111 C112 118.6(6) . . ?
C116 C111 P1 121.1(5) . . ?
C112 C111 P1 120.2(5) . . ?
C113 C112 C111 119.6(7) . . ?
C112 C113 C114 121.1(7) . . ?
C115 C114 C113 120.3(7) . . ?
C116 C115 C114 119.8(7) . . ?
C115 C116 C111 120.6(7) . . ?
C126 C121 C122 117.6(8) . . ?
C126 C121 P1 123.8(6) . . ?
C122 C121 P1 118.7(6) . . ?
C123 C122 C121 120.5(9) . . ?
C122 C123 C124 121.1(10) . . ?
C123 C124 C125 118.7(9) . . ?
C126 C125 C124 120.3(11) . . ?
C125 C126 C121 121.9(10) . . ?
C212 C211 C216 117.6(7) . . ?
C212 C211 P2 122.4(6) . . ?
C216 C211 P2 119.9(5) . . ?
C211 C212 C213 122.1(8) . . ?
C212 C213 C214 120.2(8) . . ?
C213 C214 C215 118.3(8) . . ?
C216 C215 C214 120.4(8) . . ?
C215 C216 C211 121.4(8) . . ?
C222 C221 C226 118.2(7) . . ?
C222 C221 P2 121.8(5) . . ?
C226 C221 P2 119.9(6) . . ?
C221 C222 C223 121.1(8) . . ?
C224 C223 C222 120.8(8) . . ?
C225 C224 C223 119.5(8) . . ?
C224 C225 C226 121.2(8) . . ?
C225 C226 C221 119.1(8) . . ?

loop_
_geom_bond_atom_site_label_1
_geom_bond_atom_site_label_2
_geom_bond_distance
_geom_bond_site_symmetry_2
_geom_bond_publ_flag
Pt C1 2.177(5) . ?
Pt P1 2.234(2) . ?
Pt P2 2.3232(18) . ?
Pt Cl1 2.333(2) . ?
Fe C21 2.002(7) . ?
Fe C25 2.015(8) . ?
Fe C11 2.010(7) . ?
Fe C15 2.027(7) . ?
Fe C22 2.025(8) . ?
Fe C12 2.030(8) . ?
Fe C24 2.062(8) . ?
Fe C23 2.055(8) . ?
Fe C13 2.065(8) . ?
Fe C14 2.071(8) . ?
P1 C11 1.807(7) . ?
P1 C111 1.817(7) . ?
P1 C121 1.831(8) . ?
P2 C21 1.804(7) . ?
P2 C211 1.815(7) . ?
P2 C221 1.829(7) . ?
C11 C12 1.426(10) . ?
C11 C15 1.443(10) . ?
C12 C13 1.410(12) . ?
C13 C14 1.421(13) . ?
C14 C15 1.423(10) . ?
C21 C22 1.417(10) . ?
C21 C25 1.433(10) . ?
C22 C23 1.434(11) . ?
C23 C24 1.402(15) . ?
C24 C25 1.411(12) . ?
C111 C116 1.388(10) . ?
C111 C112 1.409(10) . ?
C112 C113 1.373(10) . ?
C113 C114 1.363(12) . ?
C114 C115 1.379(12) . ?
C115 C116 1.381(10) . ?
C121 C126 1.376(12) . ?
C121 C122 1.387(11) . ?
C122 C123 1.367(13) . ?
C123 C124 1.368(17) . ?
C124 C125 1.379(18) . ?
C125 C126 1.355(14) . ?
C211 C212 1.386(10) . ?
C211 C216 1.397(10) . ?
C212 C213 1.357(12) . ?
C213 C214 1.398(14) . ?
C214 C215 1.404(14) . ?
C215 C216 1.359(11) . ?
C221 C222 1.377(11) . ?
C221 C226 1.404(10) . ?
C222 C223 1.379(11) . ?
C223 C224 1.366(13) . ?
C224 C225 1.355(13) . ?
C225 C226 1.404(11) . ?

loop_
_geom_torsion_atom_site_label_1
_geom_torsion_atom_site_label_2
_geom_torsion_atom_site_label_3
_geom_torsion_atom_site_label_4
_geom_torsion
_geom_torsion_site_symmetry_1
_geom_torsion_site_symmetry_2
_geom_torsion_site_symmetry_3
_geom_torsion_site_symmetry_4
_geom_torsion_publ_flag
C1 Pt P1 C11 169.2(3) . . . . ?
P2 Pt P1 C11 -10.6(3) . . . . ?
Cl1 Pt P1 C11 -179.9(4) . . . . ?
C1 Pt P1 C111 -70.9(3) . . . . ?
P2 Pt P1 C111 109.4(2) . . . . ?
Cl1 Pt P1 C111 -60.0(5) . . . . ?
C1 Pt P1 C121 49.2(3) . . . . ?
P2 Pt P1 C121 -130.5(3) . . . . ?
Cl1 Pt P1 C121 60.1(5) . . . . ?
C1 Pt P2 C21 -132.5(17) . . . . ?
P1 Pt P2 C21 44.7(3) . . . . ?
Cl1 Pt P2 C21 -137.4(3) . . . . ?
C1 Pt P2 C211 107.4(17) . . . . ?
P1 Pt P2 C211 -75.3(2) . . . . ?
Cl1 Pt P2 C211 102.5(2) . . . . ?
C1 Pt P2 C221 -12.1(17) . . . . ?
P1 Pt P2 C221 165.2(3) . . . . ?
Cl1 Pt P2 C221 -16.9(3) . . . . ?
C111 P1 C11 C12 119.4(6) . . . . ?
C121 P1 C11 C12 10.4(7) . . . . ?
Pt P1 C11 C12 -114.6(6) . . . . ?
C111 P1 C11 C15 -59.9(6) . . . . ?
C121 P1 C11 C15 -169.0(6) . . . . ?
Pt P1 C11 C15 66.1(6) . . . . ?
C111 P1 C11 Fe -149.0(4) . . . . ?
C121 P1 C11 Fe 102.0(5) . . . . ?
Pt P1 C11 Fe -23.0(6) . . . . ?
C21 Fe C11 C12 146.8(4) . . . . ?
C25 Fe C11 C12 -176.3(5) . . . . ?
C15 Fe C11 C12 -116.7(6) . . . . ?
C22 Fe C11 C12 102.9(5) . . . . ?
C24 Fe C11 C12 143(13) . . . . ?
C23 Fe C11 C12 66.5(6) . . . . ?
C13 Fe C11 C12 -36.5(5) . . . . ?
C14 Fe C11 C12 -79.6(5) . . . . ?
C21 Fe C11 C15 -96.5(4) . . . . ?
C25 Fe C11 C15 -59.5(6) . . . . ?
C22 Fe C11 C15 -140.4(4) . . . . ?
C12 Fe C11 C15 116.7(6) . . . . ?
C24 Fe C11 C15 -100(13) . . . . ?
C23 Fe C11 C15 -176.8(5) . . . . ?
C13 Fe C11 C15 80.2(5) . . . . ?
C14 Fe C11 C15 37.1(4) . . . . ?
C21 Fe C11 P1 23.3(5) . . . . ?
C25 Fe C11 P1 60.2(7) . . . . ?
C15 Fe C11 P1 119.8(6) . . . . ?
C22 Fe C11 P1 -20.6(6) . . . . ?
C12 Fe C11 P1 -123.5(7) . . . . ?
C24 Fe C11 P1 19(13) . . . . ?
C23 Fe C11 P1 -57.0(7) . . . . ?
C13 Fe C11 P1 -160.0(6) . . . . ?
C14 Fe C11 P1 156.9(6) . . . . ?
C15 C11 C12 C13 -1.0(8) . . . . ?
P1 C11 C12 C13 179.6(6) . . . . ?
Fe C11 C12 C13 59.7(6) . . . . ?
C15 C11 C12 Fe -60.7(5) . . . . ?
P1 C11 C12 Fe 119.9(6) . . . . ?
C21 Fe C12 C13 -174.3(5) . . . . ?
C25 Fe C12 C13 -41(7) . . . . ?
C11 Fe C12 C13 -120.6(7) . . . . ?
C15 Fe C12 C13 -80.8(5) . . . . ?
C22 Fe C12 C13 144.8(5) . . . . ?
C24 Fe C12 C13 61.1(8) . . . . ?
C23 Fe C12 C13 99.7(6) . . . . ?
C14 Fe C12 C13 -37.0(5) . . . . ?
C21 Fe C12 C11 -53.7(6) . . . . ?
C25 Fe C12 C11 80(7) . . . . ?
C15 Fe C12 C11 39.7(4) . . . . ?
C22 Fe C12 C11 -94.6(5) . . . . ?
C24 Fe C12 C11 -178.3(6) . . . . ?
C23 Fe C12 C11 -139.7(5) . . . . ?
C13 Fe C12 C11 120.6(7) . . . . ?
C14 Fe C12 C11 83.5(5) . . . . ?
C11 C12 C13 C14 0.9(9) . . . . ?
Fe C12 C13 C14 59.0(6) . . . . ?
C11 C12 C13 Fe -58.1(5) . . . . ?
C21 Fe C13 C12 96(5) . . . . ?
C25 Fe C13 C12 177.5(5) . . . . ?
C11 Fe C13 C12 37.5(5) . . . . ?
C15 Fe C13 C12 82.6(5) . . . . ?
C22 Fe C13 C12 -59.3(7) . . . . ?
C24 Fe C13 C12 -142.5(6) . . . . ?
C23 Fe C13 C12 -99.0(6) . . . . ?
C14 Fe C13 C12 120.0(7) . . . . ?
C21 Fe C13 C14 -24(5) . . . . ?
C25 Fe C13 C14 57.5(7) . . . . ?
C11 Fe C13 C14 -82.6(5) . . . . ?
C15 Fe C13 C14 -37.5(5) . . . . ?
C22 Fe C13 C14 -179.4(5) . . . . ?
C12 Fe C13 C14 -120.0(7) . . . . ?
C24 Fe C13 C14 97.5(6) . . . . ?
C23 Fe C13 C14 141.0(5) . . . . ?
C12 C13 C14 C15 -0.4(9) . . . . ?
Fe C13 C14 C15 57.6(5) . . . . ?
C12 C13 C14 Fe -58.0(6) . . . . ?
C21 Fe C14 C15 58.1(6) . . . . ?
C25 Fe C14 C15 97.1(5) . . . . ?
C11 Fe C14 C15 -38.2(5) . . . . ?
C22 Fe C14 C15 51(8) . . . . ?
C12 Fe C14 C15 -82.7(5) . . . . ?
C24 Fe C14 C15 140.4(5) . . . . ?
C23 Fe C14 C15 176.1(6) . . . . ?
C13 Fe C14 C15 -119.8(7) . . . . ?
C21 Fe C14 C13 177.9(5) . . . . ?
C25 Fe C14 C13 -143.1(5) . . . . ?
C11 Fe C14 C13 81.6(5) . . . . ?
C15 Fe C14 C13 119.8(7) . . . . ?
C22 Fe C14 C13 170(8) . . . . ?
C12 Fe C14 C13 37.1(5) . . . . ?
C24 Fe C14 C13 -99.7(6) . . . . ?
C23 Fe C14 C13 -64.1(7) . . . . ?
C13 C14 C15 C11 -0.2(9) . . . . ?
Fe C14 C15 C11 58.4(5) . . . . ?
C13 C14 C15 Fe -58.6(6) . . . . ?
C12 C11 C15 C14 0.7(8) . . . . ?
P1 C11 C15 C14 -179.8(5) . . . . ?
Fe C11 C15 C14 -60.2(5) . . . . ?
C12 C11 C15 Fe 61.0(5) . . . . ?
P1 C11 C15 Fe -119.6(5) . . . . ?
C21 Fe C15 C14 -142.0(5) . . . . ?
C25 Fe C15 C14 -97.8(5) . . . . ?
C11 Fe C15 C14 119.7(7) . . . . ?
C22 Fe C15 C14 -177.3(5) . . . . ?
C12 Fe C15 C14 80.5(5) . . . . ?
C24 Fe C15 C14 -63.0(7) . . . . ?
C23 Fe C15 C14 -110(7) . . . . ?
C13 Fe C15 C14 37.1(5) . . . . ?
C21 Fe C15 C11 98.3(4) . . . . ?
C25 Fe C15 C11 142.5(4) . . . . ?
C22 Fe C15 C11 63.0(6) . . . . ?
C12 Fe C15 C11 -39.2(4) . . . . ?
C24 Fe C15 C11 177.3(5) . . . . ?
C23 Fe C15 C11 130(7) . . . . ?
C13 Fe C15 C11 -82.7(5) . . . . ?
C14 Fe C15 C11 -119.7(7) . . . . ?
C211 P2 C21 C22 159.3(6) . . . . ?
C221 P2 C21 C22 -95.1(6) . . . . ?
Pt P2 C21 C22 34.7(7) . . . . ?
C211 P2 C21 C25 -20.1(8) . . . . ?
C221 P2 C21 C25 85.5(7) . . . . ?
Pt P2 C21 C25 -144.8(6) . . . . ?
C211 P2 C21 Fe 71.4(5) . . . . ?
C221 P2 C21 Fe 176.9(4) . . . . ?
Pt P2 C21 Fe -53.3(5) . . . . ?
C25 Fe C21 C22 117.3(6) . . . . ?
C11 Fe C21 C22 -99.7(5) . . . . ?
C15 Fe C21 C22 -144.0(4) . . . . ?
C12 Fe C21 C22 -65.4(6) . . . . ?
C24 Fe C21 C22 80.2(5) . . . . ?
C23 Fe C21 C22 37.5(5) . . . . ?
C13 Fe C21 C22 -157(5) . . . . ?
C14 Fe C21 C22 -179.5(5) . . . . ?
C11 Fe C21 C25 143.0(5) . . . . ?
C15 Fe C21 C25 98.7(5) . . . . ?
C22 Fe C21 C25 -117.3(6) . . . . ?
C12 Fe C21 C25 177.2(5) . . . . ?
C24 Fe C21 C25 -37.1(5) . . . . ?
C23 Fe C21 C25 -79.8(5) . . . . ?
C13 Fe C21 C25 85(5) . . . . ?
C14 Fe C21 C25 63.1(6) . . . . ?
C25 Fe C21 P2 -125.1(7) . . . . ?
C11 Fe C21 P2 17.9(5) . . . . ?
C15 Fe C21 P2 -26.4(5) . . . . ?
C22 Fe C21 P2 117.5(7) . . . . ?
C12 Fe C21 P2 52.1(7) . . . . ?
C24 Fe C21 P2 -162.3(6) . . . . ?
C23 Fe C21 P2 155.0(6) . . . . ?
C13 Fe C21 P2 -40(5) . . . . ?
C14 Fe C21 P2 -62.0(6) . . . . ?
C25 C21 C22 C23 1.0(8) . . . . ?
P2 C21 C22 C23 -178.6(5) . . . . ?
Fe C21 C22 C23 -59.5(5) . . . . ?
C25 C21 C22 Fe 60.4(5) . . . . ?
P2 C21 C22 Fe -119.1(5) . . . . ?
C25 Fe C22 C21 -39.4(4) . . . . ?
C11 Fe C22 C21 95.7(5) . . . . ?
C15 Fe C22 C21 56.3(7) . . . . ?
C12 Fe C22 C21 140.4(4) . . . . ?
C24 Fe C22 C21 -83.0(5) . . . . ?
C23 Fe C22 C21 -119.9(7) . . . . ?
C13 Fe C22 C21 177.7(5) . . . . ?
C14 Fe C22 C21 8(8) . . . . ?
C21 Fe C22 C23 119.9(7) . . . . ?
C25 Fe C22 C23 80.5(6) . . . . ?
C11 Fe C22 C23 -144.3(5) . . . . ?
C15 Fe C22 C23 176.3(6) . . . . ?
C12 Fe C22 C23 -99.7(6) . . . . ?
C24 Fe C22 C23 36.9(5) . . . . ?
C13 Fe C22 C23 -62.4(8) . . . . ?
C14 Fe C22 C23 128(8) . . . . ?
C21 C22 C23 C24 -1.3(9) . . . . ?
Fe C22 C23 C24 -59.5(6) . . . . ?
C21 C22 C23 Fe 58.2(5) . . . . ?
C21 Fe C23 C24 81.9(5) . . . . ?
C25 Fe C23 C24 36.9(5) . . . . ?
C11 Fe C23 C24 177.2(5) . . . . ?
C15 Fe C23 C24 50(8) . . . . ?
C22 Fe C23 C24 119.4(7) . . . . ?
C12 Fe C23 C24 -141.3(5) . . . . ?
C13 Fe C23 C24 -97.1(6) . . . . ?
C14 Fe C23 C24 -57.6(8) . . . . ?
C21 Fe C23 C22 -37.6(5) . . . . ?
C25 Fe C23 C22 -82.5(5) . . . . ?
C11 Fe C23 C22 57.8(7) . . . . ?
C15 Fe C23 C22 -70(8) . . . . ?
C12 Fe C23 C22 99.2(5) . . . . ?
C24 Fe C23 C22 -119.4(7) . . . . ?
C13 Fe C23 C22 143.5(5) . . . . ?
C14 Fe C23 C22 -177.1(5) . . . . ?
C22 C23 C24 C25 1.1(10) . . . . ?
Fe C23 C24 C25 -57.1(6) . . . . ?
C22 C23 C24 Fe 58.2(5) . . . . ?
C21 Fe C24 C25 38.3(5) . . . . ?
C11 Fe C24 C25 42(13) . . . . ?
C15 Fe C24 C25 -56.1(7) . . . . ?
C22 Fe C24 C25 82.7(6) . . . . ?
C12 Fe C24 C25 -176.2(5) . . . . ?
C23 Fe C24 C25 120.8(8) . . . . ?
C13 Fe C24 C25 -138.3(6) . . . . ?
C14 Fe C24 C25 -94.8(6) . . . . ?
C21 Fe C24 C23 -82.5(5) . . . . ?
C25 Fe C24 C23 -120.8(8) . . . . ?
C11 Fe C24 C23 -78(13) . . . . ?
C15 Fe C24 C23 -176.9(5) . . . . ?
C22 Fe C24 C23 -38.1(5) . . . . ?
C12 Fe C24 C23 63.0(8) . . . . ?
C13 Fe C24 C23 100.9(6) . . . . ?
C14 Fe C24 C23 144.4(5) . . . . ?
C23 C24 C25 C21 -0.5(10) . . . . ?
Fe C24 C25 C21 -58.7(5) . . . . ?
C23 C24 C25 Fe 58.2(6) . . . . ?
C22 C21 C25 C24 -0.3(9) . . . . ?
P2 C21 C25 C24 179.2(6) . . . . ?
Fe C21 C25 C24 60.6(6) . . . . ?
C22 C21 C25 Fe -60.8(5) . . . . ?
P2 C21 C25 Fe 118.6(6) . . . . ?
C21 Fe C25 C24 -119.5(8) . . . . ?
C11 Fe C25 C24 -178.2(6) . . . . ?
C15 Fe C25 C24 144.3(6) . . . . ?
C22 Fe C25 C24 -80.7(6) . . . . ?
C12 Fe C25 C24 105(7) . . . . ?
C23 Fe C25 C24 -36.3(6) . . . . ?
C13 Fe C25 C24 65.9(8) . . . . ?
C14 Fe C25 C24 101.2(6) . . . . ?
C11 Fe C25 C21 -58.6(7) . . . . ?
C15 Fe C25 C21 -96.2(5) . . . . ?
C22 Fe C25 C21 38.8(4) . . . . ?
C12 Fe C25 C21 -136(7) . . . . ?
C24 Fe C25 C21 119.5(8) . . . . ?
C23 Fe C25 C21 83.2(5) . . . . ?
C13 Fe C25 C21 -174.6(5) . . . . ?
C14 Fe C25 C21 -139.3(4) . . . . ?
C11 P1 C111 C116 139.9(6) . . . . ?
C121 P1 C111 C116 -115.9(6) . . . . ?
Pt P1 C111 C116 7.1(6) . . . . ?
C11 P1 C111 C112 -36.0(6) . . . . ?
C121 P1 C111 C112 68.3(6) . . . . ?
Pt P1 C111 C112 -168.8(5) . . . . ?
C116 C111 C112 C113 1.2(10) . . . . ?
P1 C111 C112 C113 177.2(6) . . . . ?
C111 C112 C113 C114 -0.6(12) . . . . ?
C112 C113 C114 C115 -0.5(12) . . . . ?
C113 C114 C115 C116 0.9(12) . . . . ?
C114 C115 C116 C111 -0.2(12) . . . . ?
C112 C111 C116 C115 -0.8(11) . . . . ?
P1 C111 C116 C115 -176.7(6) . . . . ?
C11 P1 C121 C126 98.9(8) . . . . ?
C111 P1 C121 C126 -4.6(9) . . . . ?
Pt P1 C121 C126 -128.5(8) . . . . ?
C11 P1 C121 C122 -81.5(7) . . . . ?
C111 P1 C121 C122 174.9(7) . . . . ?
Pt P1 C121 C122 51.1(7) . . . . ?
C126 C121 C122 C123 -1.9(14) . . . . ?
P1 C121 C122 C123 178.5(8) . . . . ?
C121 C122 C123 C124 1.8(17) . . . . ?
C122 C123 C124 C125 0(2) . . . . ?
C123 C124 C125 C126 -2(2) . . . . ?
C124 C125 C126 C121 1(2) . . . . ?
C122 C121 C126 C125 0.3(17) . . . . ?
P1 C121 C126 C125 179.9(11) . . . . ?
C21 P2 C211 C212 58.9(7) . . . . ?
C221 P2 C211 C212 -46.8(7) . . . . ?
Pt P2 C211 C212 -175.9(5) . . . . ?
C21 P2 C211 C216 -118.3(6) . . . . ?
C221 P2 C211 C216 136.0(6) . . . . ?
Pt P2 C211 C216 6.9(6) . . . . ?
C216 C211 C212 C213 2.1(12) . . . . ?
P2 C211 C212 C213 -175.2(7) . . . . ?
C211 C212 C213 C214 -1.1(14) . . . . ?
C212 C213 C214 C215 -0.6(14) . . . . ?
C213 C214 C215 C216 1.3(14) . . . . ?
C214 C215 C216 C211 -0.3(13) . . . . ?
C212 C211 C216 C215 -1.4(11) . . . . ?
P2 C211 C216 C215 176.0(6) . . . . ?
C21 P2 C221 C222 -161.2(6) . . . . ?
C211 P2 C221 C222 -53.1(7) . . . . ?
Pt P2 C221 C222 72.2(7) . . . . ?
C21 P2 C221 C226 21.6(7) . . . . ?
C211 P2 C221 C226 129.7(6) . . . . ?
Pt P2 C221 C226 -104.9(6) . . . . ?
C226 C221 C222 C223 -1.9(12) . . . . ?
P2 C221 C222 C223 -179.1(6) . . . . ?
C221 C222 C223 C224 0.7(12) . . . . ?
C222 C223 C224 C225 -0.3(13) . . . . ?
C223 C224 C225 C226 1.1(14) . . . . ?
C224 C225 C226 C221 -2.3(14) . . . . ?
C222 C221 C226 C225 2.7(12) . . . . ?
P2 C221 C226 C225 179.9(7) . . . . ?
